data_9016975
loop_
_publ_author_name
'Izatulina, A.'
'Gurzhiy, V.'
'Frank-Kamenetskaya O'

_publ_section_title
;
 Weddellite from renal stones: Structure refinement and dependence of
 crystal chemical features on H2O content.
 Note: Sample 2
;
_journal_name_full 'American Mineralogist'
_journal_page_first 2
_journal_page_last 7
_journal_volume 99
_journal_year 2014
_chemical_compound_source 'oxalic renal stones of St. Petersburg citizens aged 24-65 years'
_chemical_formula_sum 'C2 H4.4 Ca O6.2'
_chemical_name_mineral Weddellite
_space_group_IT_number 87
_space_group_name_Hall '-I 4'
_space_group_name_H-M_alt 'I 4/m'
_symmetry_space_group_name_H-M 'I 4/m'
_cell_angle_alpha 90
_cell_angle_beta 90
_cell_angle_gamma 90
_cell_formula_units_Z 8
_cell_length_a 12.3543
_cell_length_b 12.3543
_cell_length_c 7.3547
_cell_volume 1122.539
_database_code_amcsd 0020072
_exptl_crystal_density_diffrn 1.985
_cod_data_source_file inputs/fixed/downloads/05/05606.cif
_cod_data_source_block 05606
_cod_original_cell_volume 1122.538
_cod_original_formula_sum 'Ca C2 O6.2 H4.4'
_cod_database_code 9016975

loop_
_space_group_symop_operation_xyz
x,y,z
1/2+x,1/2+y,1/2+z
y,-x,-z
1/2+y,1/2-x,1/2-z
-y,x,z
1/2-y,1/2+x,1/2+z
x,y,-z
1/2+x,1/2+y,1/2-z
-x,-y,z
1/2-x,1/2-y,1/2+z
-y,x,-z
1/2-y,1/2+x,1/2-z
y,-x,z
1/2+y,1/2-x,1/2+z
-x,-y,-z
1/2-x,1/2-y,1/2-z

loop_
_atom_site_aniso_label
_atom_site_aniso_U_11
_atom_site_aniso_U_22
_atom_site_aniso_U_33
_atom_site_aniso_U_12
_atom_site_aniso_U_13
_atom_site_aniso_U_23
Ca1 0.01520 0.01430 0.01160 0.00180 0.00000 0.00000
C1 0.02180 0.01610 0.01190 -0.00140 -0.00130 0.00040
O1 0.03030 0.01520 0.01370 -0.00330 0.00110 -0.00300
O2 0.07650 0.01570 0.01650 -0.00450 -0.00720 0.00270
OW1 0.05240 0.02230 0.03000 -0.00290 0.00000 0.00000
OW2 0.03160 0.04880 0.03450 0.01460 0.00000 0.00000

loop_
_atom_site_label
_atom_site_fract_x
_atom_site_fract_y
_atom_site_fract_z
_atom_site_occupancy
_atom_site_U_iso_or_equiv
_atom_site_type_symbol
_atom_site_attached_hydrogens
Ca1 0.30058 0.19919 0.50000 1.00000 0.01372 Ca 0
C1 0.25786 -0.05338 0.39480 1.00000 0.01660 C 0
O1 0.25476 -0.14355 0.31730 1.00000 0.01970 O 0
O2 0.26310 0.03702 0.32000 1.00000 0.03620 O 0
OW1 0.35390 0.38520 0.50000 1.00000 0.03490 O 0
OW2 0.48160 0.11730 0.50000 1.00000 0.03830 O 0
Wat3 0.50000 0.50000 0.13300 0.11000 0.06000 O 2
Wat31 0.50000 0.50000 0.21800 0.29000 0.08500 O 2
H1 0.33600 0.42100 0.59900 1.00000 0.10000 H 0
H2 0.50100 0.12500 0.39100 1.00000 0.22000 H 0

loop_
_cod_changelog_entry_id
_cod_changelog_entry_author
_cod_changelog_entry_date
_cod_changelog_entry_text
1
;cod-tools version 3.8.0
Id: cif_guess_AMCSD_atom_types 9581 2023-05-17 12:35:41Z saulius
;
2023-05-23T09:20:41+03:00
;Derived atom types and hydrogen counts
from atom names that follow the AMCSD naming convention
(Wat == water, O-H == hydroxyl).
;

loop_
_cod_related_entry_id
_cod_related_entry_database
_cod_related_entry_code
1 AMCSD 0020072
